data_2222448
loop_
_publ_author_name
'Tafeenko, Viktor A.'
'Aslanov, Leonid A.'
'Proskurnina, Marina V.'
'Sosonyuk, Sergei E.'
'Khlevin, Dmitrii A.'

_publ_section_title
;
 3-<i>exo</i>-Chloro-8-oxabicyclo[3.2.1]oct-6-ene-2,4-diol chloroform
 0.33-solvate
;
_journal_coeditor_code SI2178
_journal_issue 7
_journal_name_full 'Acta Crystallographica Section E'
_journal_page_first o1580
_journal_paper_doi 10.1107/S1600536809021898
_journal_volume 65
_journal_year 2009
_chemical_formula_iupac 'C7 H9 Cl O3, 1/3(C H Cl3)'
_chemical_formula_moiety '3(C7 H9 Cl O3), C H Cl3'
_chemical_formula_sum 'C7.33333 H9.33333 Cl2 O3'
_chemical_formula_weight 216.39
_chemical_melting_point decomposition
_chemical_name_systematic
;
3-<i>exo</i>-Chloro-8-oxabicyclo[3.2.1]oct-6-ene-2,4-diol chloroform
0.33-solvate
;
_space_group_IT_number 160
_symmetry_cell_setting hexagonal
_symmetry_space_group_name_Hall 'R 3 -2"'
_symmetry_space_group_name_H-M 'R 3 m :H'
_atom_sites_solution_hydrogens geom
_atom_sites_solution_primary direct
_atom_sites_solution_secondary difmap
_audit_creation_method SHELXL-97
_cell_angle_alpha 90.00
_cell_angle_beta 90.00
_cell_angle_gamma 120.00
_cell_formula_units_Z 9
_cell_length_a 18.687(5)
_cell_length_b 18.687(5)
_cell_length_c 6.8723(16)
_cell_measurement_reflns_used 25
_cell_measurement_temperature 295(2)
_cell_measurement_theta_max 45
_cell_measurement_theta_min 32
_cell_volume 2078.3(9)
_computing_cell_refinement 'CAD-4 Software (Enraf--Nonius, 1989)'
_computing_data_collection 'CAD-4 Software (Enraf--Nonius, 1989)'
_computing_data_reduction 'XCAD-4 (Harms & Wocadlo, 1995)'
_computing_molecular_graphics 'DIAMOND (Brandenburg, 2000)'
_computing_publication_material 'WinGX (Farrugia, 1999)'
_computing_structure_refinement 'SHELXL97 (Sheldrick, 2008)'
_computing_structure_solution 'SHELXS97 (Sheldrick, 2008)'
_diffrn_ambient_temperature 291(2)
_diffrn_measured_fraction_theta_full 1.000
_diffrn_measured_fraction_theta_max 1.000
_diffrn_measurement_device_type 'Enraf--Nonius CAD-4'
_diffrn_measurement_method 'Nonprofiled \w'
_diffrn_radiation_monochromator graphite
_diffrn_radiation_source 'fine-focus sealed tube'
_diffrn_radiation_type CuK\a
_diffrn_radiation_wavelength 1.54184
_diffrn_reflns_av_R_equivalents 0.0357
_diffrn_reflns_av_sigmaI/netI 0.0307
_diffrn_reflns_limit_h_max 0
_diffrn_reflns_limit_h_min -22
_diffrn_reflns_limit_k_max 22
_diffrn_reflns_limit_k_min 0
_diffrn_reflns_limit_l_max 8
_diffrn_reflns_limit_l_min -8
_diffrn_reflns_number 1832
_diffrn_reflns_theta_full 71.85
_diffrn_reflns_theta_max 71.85
_diffrn_reflns_theta_min 4.73
_diffrn_standards_decay_% 0
_diffrn_standards_interval_time 120
_diffrn_standards_number 2
_exptl_absorpt_coefficient_mu 6.088
_exptl_absorpt_correction_T_max 0.694
_exptl_absorpt_correction_T_min 0.530
_exptl_absorpt_correction_type psi-scan
_exptl_absorpt_process_details '(North <i>et al.</i>,  1968)'
_exptl_crystal_colour colourless
_exptl_crystal_density_diffrn 1.556
_exptl_crystal_density_method 'not measured'
_exptl_crystal_description prism
_exptl_crystal_F_000 1002
_exptl_crystal_size_max 0.1
_exptl_crystal_size_mid .07
_exptl_crystal_size_min .06
_refine_diff_density_max 0.277
_refine_diff_density_min -0.511
_refine_ls_abs_structure_details 'Flack (1983), 481 Friedel pairs'
_refine_ls_abs_structure_Flack -0.01(2)
_refine_ls_extinction_coef 0.0016(4)
_refine_ls_extinction_expression Fc^*^=kFc[1+0.001xFc^2^\l^3^/sin(2\q)]^-1/4^
_refine_ls_extinction_method 'SHELXL97 (Sheldrick, 2008)'
_refine_ls_goodness_of_fit_ref 1.175
_refine_ls_hydrogen_treatment mixed
_refine_ls_matrix_type full
_refine_ls_number_parameters 69
_refine_ls_number_reflns 987
_refine_ls_number_restraints 1
_refine_ls_restrained_S_all 1.174
_refine_ls_R_factor_all 0.0545
_refine_ls_R_factor_gt 0.0538
_refine_ls_shift/su_max 0.001
_refine_ls_shift/su_mean 0.000
_refine_ls_structure_factor_coef Fsqd
_refine_ls_weighting_details 'w=1/[\s^2^(Fo^2^)+(0.021P)^2^+2.2041P] where P=(Fo^2^+2Fc^2^)/3'
_refine_ls_weighting_scheme calc
_refine_ls_wR_factor_gt 0.1671
_refine_ls_wR_factor_ref 0.1681
_reflns_number_gt 966
_reflns_number_total 987
_reflns_threshold_expression I>2\s(I)
_cod_data_source_file si2178.cif
_cod_data_source_block I
_cod_original_sg_symbol_H-M 'R 3 m'
_cod_database_code 2222448
_cod_database_fobs_code 2222448

loop_
_symmetry_equiv_pos_as_xyz
'x, y, z'
'-y, x-y, z'
'-y, -x, z'
'-x+y, -x, z'
'x, x-y, z'
'-x+y, y, z'
'x+2/3, y+1/3, z+1/3'
'-y+2/3, x-y+1/3, z+1/3'
'-y+2/3, -x+1/3, z+1/3'
'-x+y+2/3, -x+1/3, z+1/3'
'x+2/3, x-y+1/3, z+1/3'
'-x+y+2/3, y+1/3, z+1/3'
'x+1/3, y+2/3, z+2/3'
'-y+1/3, x-y+2/3, z+2/3'
'-y+1/3, -x+2/3, z+2/3'
'-x+y+1/3, -x+2/3, z+2/3'
'x+1/3, x-y+2/3, z+2/3'
'-x+y+1/3, y+2/3, z+2/3'

loop_
_atom_site_type_symbol
_atom_site_label
_atom_site_fract_x
_atom_site_fract_y
_atom_site_fract_z
_atom_site_U_iso_or_equiv
_atom_site_adp_type
_atom_site_calc_flag
_atom_site_refinement_flags
_atom_site_occupancy
_atom_site_disorder_assembly
_atom_site_disorder_group
Cl Cl1 0.29956(13) 0.14978(7) 0.6438(3) 0.0671(7) Uani d S 1 . .
Cl Cl2 0.61527(5) 0.38473(5) 0.7368(3) 0.0619(6) Uani d S 1 . .
O O1 0.3605(3) 0.0525(2) 0.3740(6) 0.0560(10) Uani d . 1 . .
O O2 0.5272(3) 0.26359(14) 0.3179(9) 0.0583(13) Uani d S 1 . .
C C1 0.3610(3) 0.18052(16) 0.4256(8) 0.0341(12) Uani d S 1 . .
H H1 0.3232 0.1616 0.3143 0.041 Uiso calc SR 1 . .
C C2 0.4122(3) 0.1378(2) 0.4156(6) 0.0397(10) Uani d . 1 . .
H H2 0.4393 0.1436 0.5414 0.048 Uiso calc R 1 . .
C C3 0.4782(3) 0.1795(3) 0.2586(8) 0.0510(12) Uani d . 1 . .
H H3 0.5115 0.1527 0.2434 0.061 Uiso calc R 1 . .
C C4 0.4419(4) 0.1856(3) 0.0684(8) 0.0543(12) Uani d . 1 . .
H H4 0.4228 0.1467 -0.0311 0.065 Uiso calc R 1 . .
C C5 0.666667 0.333333 0.654(2) 0.048(3) Uani d S 1 . .
H H5 0.666667 0.333333 0.5111 0.058 Uiso calc SR 1 . .
H H11 0.361(4) 0.024(4) 0.453(10) 0.063(19) Uiso d . 1 . .

loop_
_atom_site_aniso_label
_atom_site_aniso_U_11
_atom_site_aniso_U_22
_atom_site_aniso_U_33
_atom_site_aniso_U_12
_atom_site_aniso_U_13
_atom_site_aniso_U_23
Cl1 0.0535(11) 0.0777(11) 0.0619(10) 0.0268(5) 0.0216(8) 0.0108(4)
Cl2 0.0497(8) 0.0497(8) 0.0932(14) 0.0300(8) 0.0052(4) -0.0052(4)
O1 0.077(3) 0.0298(16) 0.058(2) 0.0241(18) -0.0182(19) -0.0027(15)
O2 0.026(2) 0.054(2) 0.085(3) 0.0128(11) 0.001(2) 0.0003(11)
C1 0.026(3) 0.033(2) 0.040(3) 0.0132(13) -0.002(2) -0.0012(11)
C2 0.039(2) 0.0310(19) 0.052(2) 0.0196(17) -0.0126(18) -0.0054(17)
C3 0.039(2) 0.052(3) 0.071(3) 0.029(2) 0.004(2) -0.003(2)
C4 0.054(3) 0.061(3) 0.051(2) 0.031(2) 0.013(2) 0.000(2)
C5 0.033(3) 0.033(3) 0.078(8) 0.0166(16) 0.000 0.000

loop_
_atom_type_symbol
_atom_type_description
_atom_type_scat_dispersion_real
_atom_type_scat_dispersion_imag
_atom_type_scat_source
C C 0.0181 0.0091 'International Tables Vol C Tables 4.2.6.8 and 6.1.1.4'
H H 0.0000 0.0000 'International Tables Vol C Tables 4.2.6.8 and 6.1.1.4'
N N 0.0311 0.0180 'International Tables Vol C Tables 4.2.6.8 and 6.1.1.4'
O O 0.0492 0.0322 'International Tables Vol C Tables 4.2.6.8 and 6.1.1.4'

loop_
_geom_angle_atom_site_label_1
_geom_angle_atom_site_label_2
_geom_angle_atom_site_label_3
_geom_angle_site_symmetry_1
_geom_angle_site_symmetry_3
_geom_angle
_geom_angle_publ_flag
C2 O1 H11 . . 114(5) ?
C3 O2 C3 5 . 102.6(5) ?
C2 C1 C2 . 5 113.8(5) ?
C2 C1 Cl1 . . 109.8(3) ?
C2 C1 Cl1 5 . 109.8(3) ?
C2 C1 H1 . . 107.7 ?
C2 C1 H1 5 . 107.7 ?
Cl1 C1 H1 . . 107.7 ?
O1 C2 C1 . . 110.1(4) ?
O1 C2 C3 . . 110.7(4) ?
C1 C2 C3 . . 108.8(4) ?
O1 C2 H2 . . 109.1 ?
C1 C2 H2 . . 109.1 ?
C3 C2 H2 . . 109.1 ?
O2 C3 C4 . . 103.3(4) ?
O2 C3 C2 . . 105.7(4) ?
C4 C3 C2 . . 111.9(4) ?
O2 C3 H3 . . 111.8 ?
C4 C3 H3 . . 111.8 ?
C2 C3 H3 . . 111.8 ?
C4 C4 C3 5 . 107.6(3) ?
C4 C4 H4 5 . 126.2 ?
C3 C4 H4 . . 126.2 ?
Cl2 C5 Cl2 4_665 2_655 110.0(4) ?
Cl2 C5 Cl2 4_665 . 110.0(4) ?
Cl2 C5 Cl2 2_655 . 110.0(4) ?
Cl2 C5 H5 4_665 . 108.9 ?
Cl2 C5 H5 2_655 . 108.9 ?
Cl2 C5 H5 . . 108.9 ?

loop_
_geom_bond_atom_site_label_1
_geom_bond_atom_site_label_2
_geom_bond_site_symmetry_2
_geom_bond_distance
_geom_bond_publ_flag
Cl1 C1 . 1.799(6) ?
Cl2 C5 . 1.759(5) ?
O1 C2 . 1.420(5) ?
O1 H11 . 0.77(7) ?
O2 C3 5 1.426(6) ?
O2 C3 . 1.426(6) ?
C1 C2 . 1.524(5) ?
C1 C2 5 1.524(5) ?
C1 H1 . 0.9800 ?
C2 C3 . 1.526(7) ?
C2 H2 . 0.9800 ?
C3 C4 . 1.503(8) ?
C3 H3 . 0.9800 ?
C4 C4 5 1.320(11) ?
C4 H4 . 0.9300 ?
C5 Cl2 4_665 1.759(5) ?
C5 Cl2 2_655 1.759(5) ?
C5 H5 . 0.9800 ?

loop_
_geom_hbond_atom_site_label_D
_geom_hbond_atom_site_label_H
_geom_hbond_atom_site_label_A
_geom_hbond_site_symmetry_A
_geom_hbond_distance_DH
_geom_hbond_distance_HA
_geom_hbond_distance_DA
_geom_hbond_angle_DHA
O1 H11 O1 10 0.77(7) 1.98(7) 2.723(3) 162(7)
